data_7123548
loop_
_publ_author_name
'Yue, Cheng-Yang'
'Yue, Yun-Di'
'Sun, Hai-Xiao'
'Li, Dong-Yang'
'Lin, Na'
'Wang, Xin-Ming'
'Jin, Ying-Xue'
'Dong, Yu-Han'
'Jing, Zhi-Hong'
'Lei, Xiao-Wu'

_publ_section_title
;
 Transition metal complex dye-sensitized 3D iodoplumbates: syntheses,
 structures and photoelectric properties
;
_journal_name_full 'Chemical Communications'
_journal_paper_doi 10.1039/C9CC02301A
_journal_year 2019
_chemical_formula_moiety C60N12H49Ni2Pb8I21
_chemical_formula_sum 'C60 H49 I21 N12 Ni2 Pb8'
_chemical_formula_weight 5377.95
_chemical_name_systematic
; 
 ? 
;
_space_group_IT_number 14
_symmetry_cell_setting monoclinic
_symmetry_space_group_name_Hall '-P 2ybc'
_symmetry_space_group_name_H-M 'P 1 21/c 1'
_atom_sites_solution_hydrogens geom
_atom_sites_solution_primary direct
_atom_sites_solution_secondary difmap
_audit_creation_method SHELXL-97
_audit_update_record
;
2019-03-12 deposited with the CCDC.    2019-05-09 downloaded from the CCDC.
;
_cell_angle_alpha 90.00
_cell_angle_beta 117.54
_cell_angle_gamma 90.00
_cell_formula_units_Z 2
_cell_length_a 19.9716(8)
_cell_length_b 14.5395(6)
_cell_length_c 19.6731(8)
_cell_measurement_reflns_used 4569
_cell_measurement_temperature 296(2)
_cell_measurement_theta_max 27.8329
_cell_measurement_theta_min 2.3694
_cell_volume 5065.3(4)
_computing_cell_refinement 'Bruker SAINT'
_computing_data_collection 'Bruker APEX2'
_computing_data_reduction 'Bruker SAINT'
_computing_molecular_graphics 'Bruker SHELXTL'
_computing_publication_material 'Bruker SHELXTL'
_computing_structure_refinement 'SHELXL-97 (Sheldrick, 2008)'
_computing_structure_solution 'SHELXS-97 (Sheldrick, 2008)'
_diffrn_ambient_temperature 296(2)
_diffrn_measured_fraction_theta_full 0.993
_diffrn_measured_fraction_theta_max 0.993
_diffrn_measurement_device_type 'Bruker APEX-II CCD'
_diffrn_measurement_method 'phi and omega scans'
_diffrn_radiation_monochromator graphite
_diffrn_radiation_source 'fine-focus sealed tube'
_diffrn_radiation_type MoK\a
_diffrn_radiation_wavelength 0.71073
_diffrn_reflns_av_R_equivalents 0.0688
_diffrn_reflns_av_sigmaI/netI 0.0583
_diffrn_reflns_limit_h_max 25
_diffrn_reflns_limit_h_min -25
_diffrn_reflns_limit_k_max 18
_diffrn_reflns_limit_k_min -18
_diffrn_reflns_limit_l_max 25
_diffrn_reflns_limit_l_min -25
_diffrn_reflns_number 57862
_diffrn_reflns_theta_full 27.42
_diffrn_reflns_theta_max 27.42
_diffrn_reflns_theta_min 1.81
_exptl_absorpt_coefficient_mu 20.044
_exptl_absorpt_correction_T_max 27.1589
_exptl_absorpt_correction_T_min 2.5687
_exptl_absorpt_correction_type multi-scan?
_exptl_absorpt_process_details 'SADABS; Bruker, 2000'
_exptl_crystal_colour red
_exptl_crystal_density_diffrn 3.526
_exptl_crystal_density_method 'not measured'
_exptl_crystal_description block
_exptl_crystal_F_000 4636
_exptl_crystal_size_max 0.25
_exptl_crystal_size_mid 0.21
_exptl_crystal_size_min 0.18
_refine_diff_density_max 4.503
_refine_diff_density_min -5.612
_refine_diff_density_rms 0.347
_refine_ls_extinction_method SHELXL
_refine_ls_goodness_of_fit_ref 1.021
_refine_ls_hydrogen_treatment constr
_refine_ls_matrix_type full
_refine_ls_number_parameters 469
_refine_ls_number_reflns 11459
_refine_ls_number_restraints 0
_refine_ls_restrained_S_all 1.021
_refine_ls_R_factor_all 0.1027
_refine_ls_R_factor_gt 0.0622
_refine_ls_shift/su_max 0.000
_refine_ls_shift/su_mean 0.000
_refine_ls_structure_factor_coef Fsqd
_refine_ls_weighting_details 'calc w=1/[\s^2^(Fo^2^)+(0.0930P)^2^+84.9265P] where P=(Fo^2^+2Fc^2^)/3'
_refine_ls_weighting_scheme calc
_refine_ls_wR_factor_gt 0.1629
_refine_ls_wR_factor_ref 0.1878
_reflns_number_gt 7479
_reflns_number_total 11459
_reflns_threshold_expression >2sigma(I)
_cod_data_source_file c9cc02301a2.cif
_cod_data_source_block C60N12H49Ni2Pb8I21
_cod_original_cell_volume 5065.1(4)
_cod_original_sg_symbol_H-M P2(1)/c
_cod_database_code 7123548

loop_
_symmetry_equiv_pos_as_xyz
'x, y, z'
'-x, y+1/2, -z+1/2'
'-x, -y, -z'
'x, -y-1/2, z-1/2'

loop_
_atom_site_label
_atom_site_type_symbol
_atom_site_fract_x
_atom_site_fract_y
_atom_site_fract_z
_atom_site_U_iso_or_equiv
_atom_site_adp_type
_atom_site_occupancy
_atom_site_symmetry_multiplicity
_atom_site_calc_flag
_atom_site_refinement_flags
Pb1 Pb 0.26977(4) 0.16173(5) 0.17444(5) 0.0502(2) Uani 1 1 d .
Pb2 Pb 0.06701(4) 0.17181(5) 0.20120(4) 0.04778(19) Uani 1 1 d .
Pb3 Pb 0.16740(4) 0.15465(5) -0.06879(5) 0.0536(2) Uani 1 1 d .
Pb4 Pb 0.37553(5) 0.18210(7) 0.41775(5) 0.0661(2) Uani 1 1 d .
I11 I 0.44122(6) 0.16246(7) 0.30301(6) 0.0366(2) Uani 1 1 d .
I10 I 0.09623(6) 0.15867(9) 0.04615(6) 0.0505(3) Uani 1 1 d .
I9 I 0.29261(6) 0.30393(8) 0.04277(7) 0.0490(3) Uani 1 1 d .
I8 I 0.23429(6) 0.03293(8) 0.28029(6) 0.0443(3) Uani 1 1 d .
I7 I 0.04852(7) 0.19337(8) 0.34855(7) 0.0491(3) Uani 1 1 d .
I6 I 0.29404(6) 0.00996(8) 0.07926(7) 0.0465(3) Uani 1 1 d .
I5 I -0.05007(7) 0.31309(9) 0.11082(8) 0.0562(3) Uani 1 1 d .
I4 I -0.05259(8) 0.00817(9) 0.16416(9) 0.0626(4) Uani 1 1 d .
Ni1 Ni -0.27877(10) 0.15876(12) 0.31441(10) 0.0271(4) Uani 1 1 d .
I3 I 0.47442(13) 0.34759(12) 0.48548(11) 0.0901(6) Uani 1 1 d .
I2 I 0.21970(12) 0.17873(10) -0.21356(10) 0.0793(5) Uani 1 1 d .
I1 I 0.4837(2) 0.0203(2) 0.4990(2) 0.0624(9) Uani 0.50 1 d P
N6 N -0.3579(6) 0.0680(8) 0.2703(6) 0.026(2) Uani 1 1 d .
N5 N -0.3600(6) 0.2452(8) 0.2575(7) 0.027(2) Uani 1 1 d .
N4 N -0.2024(6) 0.2546(8) 0.3518(7) 0.029(3) Uani 1 1 d .
N3 N -0.2935(6) 0.1548(7) 0.4035(6) 0.025(2) Uani 1 1 d .
N2 N -0.2000(7) 0.0693(8) 0.3718(8) 0.036(3) Uani 1 1 d .
N1 N -0.2602(8) 0.1591(9) 0.2262(7) 0.039(3) Uani 1 1 d .
C9 C -0.2503(8) 0.0911(10) 0.4584(9) 0.032(3) Uani 1 1 d .
C8 C -0.4266(8) 0.1051(9) 0.2207(8) 0.026(3) Uani 1 1 d .
C7 C -0.3532(9) 0.3368(9) 0.2558(9) 0.035(3) Uani 1 1 d .
H7 H -0.3067 0.3640 0.2864 0.042 Uiso 1 1 calc .
C6 C -0.4272(7) 0.2028(10) 0.2149(7) 0.027(3) Uani 1 1 d .
C5 C -0.1720(8) 0.2733(11) 0.3029(10) 0.040(4) Uani 1 1 d .
C4 C -0.3471(8) 0.2018(12) 0.4147(9) 0.037(3) Uani 1 1 d .
H4 H -0.3778 0.2439 0.3779 0.045 Uiso 1 1 calc .
C3 C -0.3523(10) -0.0220(10) 0.2799(10) 0.043(4) Uani 1 1 d .
H3 H -0.3057 -0.0463 0.3140 0.052 Uiso 1 1 calc .
C2 C -0.1959(8) 0.0465(10) 0.4398(9) 0.035(3) Uani 1 1 d .
C1 C -0.1771(9) 0.2972(10) 0.4182(10) 0.039(4) Uani 1 1 d .
H1 H -0.1957 0.2793 0.4516 0.047 Uiso 1 1 calc .
C23 C -0.4882(8) 0.0481(11) 0.1788(9) 0.036(3) Uani 1 1 d .
H23 H -0.5343 0.0732 0.1442 0.043 Uiso 1 1 calc .
C22 C -0.4806(10) -0.0453(11) 0.1891(10) 0.041(4) Uani 1 1 d .
H22 H -0.5209 -0.0843 0.1609 0.049 Uiso 1 1 calc .
C21 C -0.4899(8) 0.2565(12) 0.1665(9) 0.039(4) Uani 1 1 d .
H21 H -0.5356 0.2280 0.1348 0.047 Uiso 1 1 calc .
C20 C -0.1235(10) 0.3681(14) 0.4409(13) 0.059(5) Uani 1 1 d .
H20 H -0.1088 0.4008 0.4862 0.071 Uiso 1 1 calc .
C19 C -0.4842(9) 0.3497(11) 0.1656(10) 0.042(4) Uani 1 1 d .
H19 H -0.5263 0.3858 0.1364 0.051 Uiso 1 1 calc .
C18 C -0.1409(9) -0.0153(12) 0.4856(11) 0.048(4) Uani 1 1 d .
H18 H -0.1373 -0.0300 0.5332 0.058 Uiso 1 1 calc .
C17 C -0.3566(10) 0.1887(14) 0.4783(10) 0.051(5) Uani 1 1 d .
H17 H -0.3910 0.2240 0.4866 0.061 Uiso 1 1 calc .
C16 C -0.4103(12) -0.0809(12) 0.2431(11) 0.055(5) Uani 1 1 d .
H16 H -0.4041 -0.1436 0.2532 0.066 Uiso 1 1 calc .
C15 C -0.2043(9) 0.2182(12) 0.2323(10) 0.041(4) Uani 1 1 d .
C14 C -0.4125(10) 0.3905(10) 0.2104(12) 0.050(5) Uani 1 1 d .
H14 H -0.4063 0.4537 0.2086 0.060 Uiso 1 1 calc .
C13 C -0.2599(11) 0.0753(13) 0.5212(9) 0.047(4) Uani 1 1 d .
H13 H -0.2293 0.0328 0.5576 0.057 Uiso 1 1 calc .
C12 C -0.1518(11) 0.0325(13) 0.3490(12) 0.056(5) Uani 1 1 d .
H12 H -0.1559 0.0488 0.3015 0.067 Uiso 1 1 calc .
C11 C -0.0934(10) 0.3860(14) 0.3890(14) 0.059(6) Uani 1 1 d .
H11 H -0.0568 0.4313 0.4014 0.071 Uiso 1 1 calc .
C10 C -0.1163(10) 0.3391(13) 0.3224(14) 0.054(5) Uani 1 1 d .
H10 H -0.0948 0.3512 0.2902 0.065 Uiso 1 1 calc .
C31 C -0.2918(12) 0.1040(15) 0.1653(12) 0.062(6) Uani 1 1 d .
H31 H -0.3286 0.0620 0.1613 0.075 Uiso 1 1 calc .
C30 C -0.3132(13) 0.1203(16) 0.5314(11) 0.063(6) Uani 1 1 d .
H30 H -0.3216 0.1065 0.5730 0.076 Uiso 1 1 calc .
C29 C -0.0938(11) -0.0544(12) 0.4654(13) 0.062(6) Uani 1 1 d .
H29 H -0.0593 -0.0980 0.4968 0.074 Uiso 1 1 calc .
C28 C -0.2701(15) 0.1088(19) 0.1076(11) 0.082(8) Uani 1 1 d .
H28 H -0.2934 0.0724 0.0639 0.098 Uiso 1 1 calc .
C27 C -0.0962(11) -0.0289(15) 0.3948(15) 0.069(6) Uani 1 1 d .
H27 H -0.0617 -0.0526 0.3798 0.083 Uiso 1 1 calc .
C26 C -0.1805(13) 0.2233(18) 0.1793(14) 0.069(6) Uani 1 1 d .
H26 H -0.1419 0.2636 0.1853 0.083 Uiso 1 1 calc .
C25 C -0.2132(16) 0.169(2) 0.1168(17) 0.094(10) Uani 1 1 d .
H25 H -0.1971 0.1720 0.0794 0.113 Uiso 1 1 calc .

loop_
_atom_site_aniso_label
_atom_site_aniso_U_11
_atom_site_aniso_U_22
_atom_site_aniso_U_33
_atom_site_aniso_U_23
_atom_site_aniso_U_13
_atom_site_aniso_U_12
Pb1 0.0396(4) 0.0439(4) 0.0689(5) 0.0063(3) 0.0267(3) 0.0017(3)
Pb2 0.0440(4) 0.0599(4) 0.0402(4) -0.0007(3) 0.0202(3) 0.0041(3)
Pb3 0.0519(4) 0.0530(4) 0.0594(5) 0.0006(3) 0.0289(4) -0.0012(3)
Pb4 0.0690(5) 0.0827(6) 0.0516(5) -0.0062(4) 0.0321(4) -0.0085(4)
I11 0.0369(5) 0.0336(5) 0.0394(6) 0.0007(4) 0.0176(4) -0.0003(4)
I10 0.0329(5) 0.0910(9) 0.0281(5) 0.0052(6) 0.0145(4) 0.0062(5)
I9 0.0413(6) 0.0498(6) 0.0494(7) -0.0062(5) 0.0155(5) -0.0009(5)
I8 0.0500(6) 0.0428(6) 0.0401(6) 0.0034(5) 0.0207(5) -0.0027(5)
I7 0.0587(7) 0.0545(7) 0.0348(6) -0.0032(5) 0.0223(5) -0.0033(5)
I6 0.0436(6) 0.0558(7) 0.0389(6) -0.0031(5) 0.0181(5) 0.0008(5)
I5 0.0424(6) 0.0600(7) 0.0667(8) 0.0191(6) 0.0257(6) -0.0001(5)
I4 0.0613(8) 0.0470(7) 0.0716(9) -0.0166(6) 0.0239(7) -0.0059(6)
Ni1 0.0272(9) 0.0305(9) 0.0248(9) 0.0011(7) 0.0130(8) 0.0036(7)
I3 0.1338(16) 0.0835(11) 0.0692(11) -0.0215(9) 0.0608(11) -0.0293(10)
I2 0.1257(15) 0.0557(8) 0.0788(11) 0.0054(7) 0.0664(11) 0.0177(8)
I1 0.086(3) 0.063(3) 0.0343(11) 0.0006(17) 0.0248(18) -0.0161(16)
N6 0.030(6) 0.028(6) 0.018(6) 0.006(4) 0.010(5) 0.007(5)
N5 0.023(5) 0.027(6) 0.030(6) 0.002(5) 0.013(5) 0.003(4)
N4 0.020(5) 0.031(6) 0.034(7) 0.007(5) 0.010(5) 0.000(5)
N3 0.031(6) 0.031(6) 0.014(5) -0.002(4) 0.012(5) -0.004(5)
N2 0.029(6) 0.030(6) 0.045(8) 0.009(6) 0.014(6) 0.011(5)
N1 0.052(8) 0.055(8) 0.021(6) 0.011(6) 0.027(6) 0.019(6)
C9 0.038(8) 0.031(7) 0.034(8) 0.001(6) 0.022(7) -0.005(6)
C8 0.039(8) 0.024(6) 0.022(7) 0.002(5) 0.019(6) 0.002(6)
C7 0.034(8) 0.021(7) 0.043(9) -0.002(6) 0.012(7) -0.005(6)
C6 0.020(6) 0.044(8) 0.016(6) -0.008(6) 0.008(5) -0.002(6)
C5 0.032(8) 0.042(9) 0.059(11) 0.024(8) 0.031(8) 0.025(7)
C4 0.032(8) 0.054(10) 0.033(8) 0.003(7) 0.020(7) 0.001(7)
C3 0.055(10) 0.019(7) 0.051(10) 0.009(7) 0.021(8) 0.016(7)
C2 0.033(8) 0.031(8) 0.031(8) 0.004(6) 0.005(6) -0.005(6)
C1 0.032(8) 0.024(7) 0.061(11) 0.004(7) 0.020(8) -0.002(6)
C23 0.035(8) 0.038(8) 0.038(9) -0.005(7) 0.019(7) -0.005(6)
C22 0.051(10) 0.034(8) 0.047(10) -0.009(7) 0.031(8) -0.015(7)
C21 0.027(8) 0.051(10) 0.032(8) -0.002(7) 0.006(7) 0.004(7)
C20 0.031(9) 0.052(11) 0.077(15) 0.020(10) 0.011(9) 0.006(8)
C19 0.036(8) 0.035(8) 0.043(10) 0.006(7) 0.009(7) 0.016(7)
C18 0.031(8) 0.042(9) 0.050(11) 0.015(8) 0.000(8) 0.004(7)
C17 0.051(10) 0.083(13) 0.028(9) -0.005(9) 0.027(8) 0.002(9)
C16 0.076(13) 0.033(9) 0.055(12) -0.006(8) 0.028(11) -0.016(9)
C15 0.035(8) 0.053(10) 0.042(10) 0.020(8) 0.025(8) 0.013(7)
C14 0.048(10) 0.020(7) 0.077(13) 0.007(8) 0.026(9) 0.007(7)
C13 0.061(11) 0.056(11) 0.026(8) 0.008(7) 0.022(8) 0.000(9)
C12 0.059(11) 0.046(10) 0.065(13) -0.002(9) 0.032(10) 0.024(9)
C11 0.038(10) 0.052(11) 0.080(15) 0.029(11) 0.021(10) -0.001(8)
C10 0.034(9) 0.052(11) 0.083(15) 0.033(11) 0.032(10) 0.009(8)
C31 0.069(13) 0.078(14) 0.051(12) 0.006(10) 0.037(11) 0.028(11)
C30 0.077(14) 0.084(15) 0.038(11) -0.002(10) 0.035(11) -0.018(12)
C29 0.047(11) 0.037(10) 0.073(15) 0.006(9) 0.003(10) 0.017(8)
C28 0.099(18) 0.12(2) 0.034(11) 0.027(12) 0.040(12) 0.061(16)
C27 0.050(12) 0.067(13) 0.091(17) 0.003(12) 0.032(12) 0.028(10)
C26 0.073(14) 0.100(18) 0.060(14) 0.015(13) 0.052(12) 0.021(13)
C25 0.075(16) 0.16(3) 0.083(19) 0.063(19) 0.066(16) 0.035(17)

loop_
_atom_type_symbol
_atom_type_description
_atom_type_scat_dispersion_real
_atom_type_scat_dispersion_imag
_atom_type_scat_source
C C 0.0033 0.0016 'International Tables Vol C Tables 4.2.6.8 and 6.1.1.4'
H H 0.0000 0.0000 'International Tables Vol C Tables 4.2.6.8 and 6.1.1.4'
N N 0.0061 0.0033 'International Tables Vol C Tables 4.2.6.8 and 6.1.1.4'
Ni Ni 0.3393 1.1124 'International Tables Vol C Tables 4.2.6.8 and 6.1.1.4'
I I -0.4742 1.8119 'International Tables Vol C Tables 4.2.6.8 and 6.1.1.4'
Pb Pb -3.3944 10.1111 'International Tables Vol C Tables 4.2.6.8 and 6.1.1.4'

loop_
_geom_angle_atom_site_label_1
_geom_angle_atom_site_label_2
_geom_angle_atom_site_label_3
_geom_angle
_geom_angle_site_symmetry_1
_geom_angle_site_symmetry_3
I6 Pb1 I8 97.14(4) . .
I6 Pb1 I11 94.12(3) . .
I8 Pb1 I11 87.96(3) . .
I6 Pb1 I10 85.88(4) . .
I8 Pb1 I10 91.18(3) . .
I11 Pb1 I10 179.14(4) . .
I5 Pb2 I7 95.03(4) . .
I5 Pb2 I4 94.52(4) . .
I7 Pb2 I4 83.65(4) . .
I5 Pb2 I10 85.18(4) . .
I7 Pb2 I10 176.25(4) . .
I4 Pb2 I10 100.08(4) . .
I7 Pb3 I10 82.76(4) 4_565 .
I7 Pb3 I4 92.99(4) 4_565 3
I10 Pb3 I4 89.76(4) . 3
I7 Pb3 I9 92.37(4) 4_565 .
I10 Pb3 I9 88.00(4) . .
I4 Pb3 I9 173.89(4) 3 .
I3 Pb4 I1 102.78(9) . .
I3 Pb4 I11 89.08(4) . .
I1 Pb4 I11 82.94(7) . .
Pb4 I11 Pb1 85.24(3) . .
Pb3 I10 Pb1 83.35(3) . .
Pb3 I10 Pb2 165.35(4) . .
Pb1 I10 Pb2 82.14(3) . .
Pb3 I7 Pb2 99.73(4) 4_566 .
Pb2 I4 Pb3 158.60(6) . 3
N3 Ni1 N6 87.1(5) . .
N3 Ni1 N1 177.5(5) . .
N6 Ni1 N1 93.2(6) . .
N3 Ni1 N5 96.1(5) . .
N6 Ni1 N5 83.8(5) . .
N1 Ni1 N5 86.4(5) . .
N3 Ni1 N4 95.8(5) . .
N6 Ni1 N4 175.9(5) . .
N1 Ni1 N4 84.0(6) . .
N5 Ni1 N4 93.1(5) . .
N3 Ni1 N2 82.8(5) . .
N6 Ni1 N2 94.5(5) . .
N1 Ni1 N2 94.8(5) . .
N5 Ni1 N2 177.9(5) . .
N4 Ni1 N2 88.7(5) . .
I1 I1 Pb4 150.6(5) 3_656 .
C3 N6 C8 118.8(13) . .
C3 N6 Ni1 128.0(11) . .
C8 N6 Ni1 113.1(9) . .
C7 N5 C6 121.2(12) . .
C7 N5 Ni1 126.1(10) . .
C6 N5 Ni1 112.7(9) . .
C1 N4 C5 120.5(13) . .
C1 N4 Ni1 125.9(10) . .
C5 N4 Ni1 113.5(11) . .
C4 N3 C9 117.5(12) . .
C4 N3 Ni1 126.6(10) . .
C9 N3 Ni1 115.6(9) . .
C2 N2 C12 120.6(14) . .
C2 N2 Ni1 113.8(10) . .
C12 N2 Ni1 125.6(12) . .
C31 N1 C15 119.0(15) . .
C31 N1 Ni1 126.7(13) . .
C15 N1 Ni1 114.2(11) . .
C13 C9 N3 121.7(14) . .
C13 C9 C2 126.3(15) . .
N3 C9 C2 112.0(12) . .
N6 C8 C23 120.3(12) . .
N6 C8 C6 114.6(12) . .
C23 C8 C6 125.0(13) . .
N5 C7 C14 121.5(14) . .
N5 C7 H7 119.3 . .
C14 C7 H7 119.3 . .
N5 C6 C21 118.9(14) . .
N5 C6 C8 115.7(12) . .
C21 C6 C8 125.3(13) . .
C10 C5 N4 120.0(18) . .
C10 C5 C15 125.8(16) . .
N4 C5 C15 114.1(14) . .
C17 C4 N3 121.9(15) . .
C17 C4 H4 119.1 . .
N3 C4 H4 119.1 . .
N6 C3 C16 123.8(16) . .
N6 C3 H3 118.1 . .
C16 C3 H3 118.1 . .
N2 C2 C18 118.3(16) . .
N2 C2 C9 115.6(13) . .
C18 C2 C9 126.1(16) . .
N4 C1 C20 123.3(17) . .
N4 C1 H1 118.4 . .
C20 C1 H1 118.4 . .
C22 C23 C8 119.6(15) . .
C22 C23 H23 120.2 . .
C8 C23 H23 120.2 . .
C23 C22 C16 118.7(15) . .
C23 C22 H22 120.7 . .
C16 C22 H22 120.7 . .
C19 C21 C6 120.4(14) . .
C19 C21 H21 119.8 . .
C6 C21 H21 119.8 . .
C1 C20 C11 115(2) . .
C1 C20 H20 122.7 . .
C11 C20 H20 122.7 . .
C21 C19 C14 118.4(13) . .
C21 C19 H19 120.8 . .
C14 C19 H19 120.8 . .
C29 C18 C2 123.3(19) . .
C29 C18 H18 118.3 . .
C2 C18 H18 118.3 . .
C4 C17 C30 118.6(17) . .
C4 C17 H17 120.7 . .
C30 C17 H17 120.7 . .
C3 C16 C22 118.6(15) . .
C3 C16 H16 120.7 . .
C22 C16 H16 120.7 . .
C26 C15 N1 122.5(19) . .
C26 C15 C5 123.3(18) . .
N1 C15 C5 114.2(13) . .
C7 C14 C19 119.5(14) . .
C7 C14 H14 120.3 . .
C19 C14 H14 120.3 . .
C30 C13 C9 120.7(17) . .
C30 C13 H13 119.7 . .
C9 C13 H13 119.7 . .
N2 C12 C27 121.5(19) . .
N2 C12 H12 119.3 . .
C27 C12 H12 119.3 . .
C10 C11 C20 122.3(17) . .
C10 C11 H11 118.8 . .
C20 C11 H11 118.8 . .
C11 C10 C5 119.0(18) . .
C11 C10 H10 120.5 . .
C5 C10 H10 120.5 . .
N1 C31 C28 120(2) . .
N1 C31 H31 119.8 . .
C28 C31 H31 119.8 . .
C13 C30 C17 119.4(16) . .
C13 C30 H30 120.3 . .
C17 C30 H30 120.3 . .
C18 C29 C27 118.8(16) . .
C18 C29 H29 120.6 . .
C27 C29 H29 120.6 . .
C25 C28 C31 118(2) . .
C25 C28 H28 120.9 . .
C31 C28 H28 120.9 . .
C12 C27 C29 117.3(18) . .
C12 C27 H27 121.3 . .
C29 C27 H27 121.3 . .
C15 C26 C25 119(2) . .
C15 C26 H26 120.6 . .
C25 C26 H26 120.6 . .
C26 C25 C28 121(2) . .
C26 C25 H25 119.5 . .
C28 C25 H25 119.5 . .

loop_
_geom_bond_atom_site_label_1
_geom_bond_atom_site_label_2
_geom_bond_distance
_geom_bond_site_symmetry_2
Pb1 I6 3.0741(14) .
Pb1 I8 3.1160(13) .
Pb1 I11 3.1800(12) .
Pb1 I10 3.2085(13) .
Pb2 I5 3.0005(14) .
Pb2 I7 3.1029(14) .
Pb2 I4 3.2073(15) .
Pb2 I10 3.3658(13) .
Pb3 I7 3.0975(14) 4_565
Pb3 I10 3.1796(13) .
Pb3 I4 3.2254(15) 3
Pb3 I9 3.2719(14) .
Pb4 I3 3.0053(19) .
Pb4 I1 3.092(3) .
Pb4 I11 3.1042(14) .
I7 Pb3 3.0974(14) 4_566
I4 Pb3 3.2253(15) 3
Ni1 N3 1.907(11) .
Ni1 N6 1.930(12) .
Ni1 N1 1.935(12) .
Ni1 N5 1.945(11) .
Ni1 N4 1.943(12) .
Ni1 N2 1.949(11) .
I1 I1 0.867(6) 3_656
N6 C3 1.319(17) .
N6 C8 1.373(17) .
N5 C7 1.341(17) .
N5 C6 1.357(17) .
N4 C1 1.32(2) .
N4 C5 1.381(19) .
N3 C4 1.372(19) .
N3 C9 1.380(18) .
N2 C2 1.34(2) .
N2 C12 1.35(2) .
N1 C31 1.33(3) .
N1 C15 1.37(2) .
C9 C13 1.36(2) .
C9 C2 1.45(2) .
C8 C23 1.39(2) .
C8 C6 1.425(19) .
C7 C14 1.35(2) .
C7 H7 0.9300 .
C6 C21 1.41(2) .
C5 C10 1.38(2) .
C5 C15 1.47(3) .
C4 C17 1.36(2) .
C4 H4 0.9300 .
C3 C16 1.35(2) .
C3 H3 0.9300 .
C2 C18 1.38(2) .
C1 C20 1.40(2) .
C1 H1 0.9300 .
C23 C22 1.37(2) .
C23 H23 0.9300 .
C22 C16 1.41(3) .
C22 H22 0.9300 .
C21 C19 1.36(2) .
C21 H21 0.9300 .
C20 C11 1.43(3) .
C20 H20 0.9300 .
C19 C14 1.42(2) .
C19 H19 0.9300 .
C18 C29 1.31(3) .
C18 H18 0.9300 .
C17 C30 1.41(3) .
C17 H17 0.9300 .
C16 H16 0.9300 .
C15 C26 1.33(2) .
C14 H14 0.9300 .
C13 C30 1.34(3) .
C13 H13 0.9300 .
C12 C27 1.39(3) .
C12 H12 0.9300 .
C11 C10 1.36(3) .
C11 H11 0.9300 .
C10 H10 0.9300 .
C31 C28 1.39(3) .
C31 H31 0.9300 .
C30 H30 0.9300 .
C29 C27 1.42(3) .
C29 H29 0.9300 .
C28 C25 1.38(4) .
C28 H28 0.9300 .
C27 H27 0.9300 .
C26 C25 1.35(4) .
C26 H26 0.9300 .
C25 H25 0.9300 .
